data_4313699
loop_
_publ_author_name
'En-Qing Gao'
'Shi-Qiang Bai'
'Yan-Feng Yue'
'Zhe-Ming Wang'
'Chun-Hua Yan'

_publ_contact_author_address
;
State Key Lab of Rare Earth Materials Chemistry and Applications & 
PKU-HKU Joint Lab on Rare Earth Materials and Bioinorganic Chemistry, 
College of Chemistry and Molecular Engineering, 
Peking University, 
Beijing 100871, 
China
;
_publ_contact_author_email chyan@chem.pku.edu.cn
_publ_contact_author_fax 86-(10)-62754179
_publ_contact_author_name 'Prof. Chun-Hua Yan'
_publ_contact_author_phone 86-(10)-62754179
_publ_section_title
;
 New One-Dimensional Azido-Bridged Manganese(II) Coordination Polymers
 Exhibiting Alternating Ferromagnetic-Antiferromagnetic Interactions:
 Structural and Magnetic Studies
;
_journal_name_full 'Inorganic Chemistry'
_journal_page_first 3642
_journal_page_last 3649
_journal_paper_doi 10.1021/ic0262987
_journal_volume 42
_journal_year 2003
_chemical_formula_sum 'C13 H12 Mn N8'
_chemical_formula_weight 335.25
_chemical_name_systematic
; 
 ? 
;
_space_group_IT_number 2
_symmetry_cell_setting triclinic
_symmetry_space_group_name_Hall '-P 1'
_symmetry_space_group_name_H-M 'P -1'
_atom_sites_solution_hydrogens geom
_atom_sites_solution_primary direct
_atom_sites_solution_secondary difmap
_audit_creation_method SHELXL-97
_cell_angle_alpha 103.4941(15)
_cell_angle_beta 113.9738(16)
_cell_angle_gamma 97.7399(14)
_cell_formula_units_Z 4
_cell_length_a 10.5952(3)
_cell_length_b 12.3357(3)
_cell_length_c 12.9904(4)
_cell_measurement_reflns_used 15265
_cell_measurement_temperature 293(2)
_cell_measurement_theta_max 27.485
_cell_measurement_theta_min 3.395
_cell_volume 1457.35(8)
_computing_cell_refinement 'HKL Scalepack (Otwinowski & Minor, 1997)'
_computing_data_collection 'KappaCCD (Nonius B. V., 1998)'
_computing_data_reduction 'HKL Denzo (Otwinowski & Minor, 1997) & maXus (Mackay et al., 1998)'
_computing_molecular_graphics 'Bruker SHELXTL V5.1 (Sheldrick, 1998)'
_computing_publication_material 'SHELXL-97 (Sheldrick, 1997)'
_computing_structure_refinement 'SHELXL-97 (Sheldrick, 1997)'
_computing_structure_solution 'SHELXS-97 (Sheldrick, 1997)'
_diffrn_ambient_temperature 293(2)
_diffrn_detector_area_resol_mean 0.76
_diffrn_measured_fraction_theta_full 0.964
_diffrn_measured_fraction_theta_max 0.964
_diffrn_measurement_device_type 'NONIUS KappaCCD'
_diffrn_measurement_method CCD
_diffrn_radiation_monochromator graphite
_diffrn_radiation_source 'fine-focus sealed tube'
_diffrn_radiation_type MoK\a
_diffrn_radiation_wavelength 0.71073
_diffrn_reflns_av_R_equivalents 0.0950
_diffrn_reflns_av_sigmaI/netI 0.1078
_diffrn_reflns_limit_h_max 13
_diffrn_reflns_limit_h_min -13
_diffrn_reflns_limit_k_max 15
_diffrn_reflns_limit_k_min -15
_diffrn_reflns_limit_l_max 16
_diffrn_reflns_limit_l_min -16
_diffrn_reflns_number 26350
_diffrn_reflns_theta_full 27.44
_diffrn_reflns_theta_max 27.44
_diffrn_reflns_theta_min 3.40
_diffrn_standards_decay_% none
_exptl_absorpt_coefficient_mu 0.915
_exptl_absorpt_correction_T_max 0.965
_exptl_absorpt_correction_T_min 0.910
_exptl_absorpt_correction_type empirical
_exptl_absorpt_process_details '(Blessing, 1995, 1997)'
_exptl_crystal_colour Orange
_exptl_crystal_density_diffrn 1.528
_exptl_crystal_density_method 'not measured'
_exptl_crystal_description Plate
_exptl_crystal_F_000 684
_exptl_crystal_size_max 0.28
_exptl_crystal_size_mid 0.25
_exptl_crystal_size_min 0.05
_refine_diff_density_max 0.336
_refine_diff_density_min -0.355
_refine_diff_density_rms 0.064
_refine_ls_extinction_method none
_refine_ls_goodness_of_fit_ref 0.999
_refine_ls_hydrogen_treatment mixed
_refine_ls_matrix_type full
_refine_ls_number_parameters 397
_refine_ls_number_reflns 6410
_refine_ls_number_restraints 0
_refine_ls_restrained_S_all 0.999
_refine_ls_R_factor_all 0.1356
_refine_ls_R_factor_gt 0.0468
_refine_ls_shift/su_max 0.000
_refine_ls_shift/su_mean 0.000
_refine_ls_structure_factor_coef Fsqd
_refine_ls_weighting_details 'calc w=1/[\s^2^(Fo^2^)+(0.0340P)^2^+0.0000P] where P=(Fo^2^+2Fc^2^)/3'
_refine_ls_weighting_scheme calc
_refine_ls_wR_factor_gt 0.0850
_refine_ls_wR_factor_ref 0.1038
_reflns_number_gt 3231
_reflns_number_total 6410
_reflns_threshold_expression >2sigma(I)
_cod_data_source_file ic0262987si20021223_061038_2.cif
_cod_data_source_block 2
_cod_original_cell_volume 1457.35(7)
_cod_database_code 4313699

loop_
_symmetry_equiv_pos_as_xyz
'x, y, z'
'-x, -y, -z'

loop_
_atom_site_label
_atom_site_type_symbol
_atom_site_fract_x
_atom_site_fract_y
_atom_site_fract_z
_atom_site_U_iso_or_equiv
_atom_site_adp_type
_atom_site_occupancy
_atom_site_symmetry_multiplicity
_atom_site_calc_flag
_atom_site_refinement_flags
_atom_site_disorder_assembly
_atom_site_disorder_group
Mn1 Mn 0.03525(5) 0.14806(4) 0.05097(4) 0.03433(16) Uani 1 1 d . . .
Mn2 Mn -0.02477(5) 0.35405(4) 0.44335(4) 0.03493(16) Uani 1 1 d . . .
N1 N 0.2393(3) 0.1743(2) 0.0323(2) 0.0384(7) Uani 1 1 d . . .
N2 N 0.0300(3) 0.2837(2) -0.0506(2) 0.0370(7) Uani 1 1 d . . .
N3 N -0.2298(3) 0.3032(2) 0.4569(2) 0.0364(7) Uani 1 1 d . . .
N4 N 0.0034(3) 0.2172(2) 0.5459(2) 0.0356(7) Uani 1 1 d . . .
N5 N -0.1543(3) 0.1529(3) 0.0806(2) 0.0494(8) Uani 1 1 d . . .
N6 N -0.1495(3) 0.1870(2) 0.1747(3) 0.0366(7) Uani 1 1 d . . .
N7 N -0.1507(3) 0.2187(3) 0.2656(3) 0.0601(9) Uani 1 1 d . . .
N8 N 0.1679(3) 0.2727(3) 0.2325(3) 0.0549(8) Uani 1 1 d . . .
N9 N 0.1606(3) 0.3204(2) 0.3182(3) 0.0379(7) Uani 1 1 d . . .
N10 N 0.1601(3) 0.3714(3) 0.4057(3) 0.0514(8) Uani 1 1 d . . .
N11 N 0.0820(3) -0.0020(2) 0.1155(2) 0.0392(7) Uani 1 1 d . . .
N12 N 0.1363(3) -0.0017(2) 0.2164(3) 0.0429(7) Uani 1 1 d . . .
N13 N 0.1887(4) -0.0012(3) 0.3128(3) 0.0777(11) Uani 1 1 d . . .
N14 N -0.0916(3) 0.5024(2) 0.3860(2) 0.0426(7) Uani 1 1 d . . .
N15 N -0.1669(3) 0.5036(2) 0.2891(3) 0.0416(7) Uani 1 1 d . . .
N16 N -0.2412(4) 0.5044(3) 0.1955(3) 0.0712(10) Uani 1 1 d . . .
C1 C 0.3476(4) 0.1278(3) 0.0781(3) 0.0523(10) Uani 1 1 d . . .
H1A H 0.3346 0.0707 0.1113 0.063 Uiso 1 1 calc R . .
C2 C 0.4775(4) 0.1598(4) 0.0789(3) 0.0649(12) Uani 1 1 d . . .
H2A H 0.5502 0.1255 0.1127 0.078 Uiso 1 1 calc R . .
C3 C 0.4984(4) 0.2423(4) 0.0296(4) 0.0638(11) Uani 1 1 d . . .
H3A H 0.5857 0.2658 0.0298 0.077 Uiso 1 1 calc R . .
C4 C 0.3868(4) 0.2906(3) -0.0211(3) 0.0589(11) Uani 1 1 d . . .
H4A H 0.3973 0.3458 -0.0571 0.071 Uiso 1 1 calc R . .
C5 C 0.2609(3) 0.2555(3) -0.0171(3) 0.0393(8) Uani 1 1 d . . .
C6 C 0.1418(4) 0.3080(3) -0.0632(3) 0.0464(9) Uani 1 1 d . . .
H6A H 0.1487 0.3607 -0.1027 0.056 Uiso 1 1 calc R . .
C7 C -0.0824(3) 0.3378(3) -0.1007(3) 0.0380(8) Uani 1 1 d . . .
C8 C -0.1062(4) 0.3688(3) -0.2018(3) 0.0495(9) Uani 1 1 d . . .
H8A H -0.0486 0.3549 -0.2390 0.059 Uiso 1 1 calc R . .
C9 C -0.2157(4) 0.4201(3) -0.2472(3) 0.0545(10) Uani 1 1 d . . .
H9A H -0.2308 0.4405 -0.3150 0.065 Uiso 1 1 calc R . .
C10 C -0.3022(4) 0.4417(3) -0.1944(3) 0.0464(9) Uani 1 1 d . . .
C11 C -0.2763(4) 0.4121(3) -0.0927(3) 0.0552(10) Uani 1 1 d . . .
H11A H -0.3329 0.4270 -0.0547 0.066 Uiso 1 1 calc R . .
C12 C -0.1666(4) 0.3606(3) -0.0467(3) 0.0492(10) Uani 1 1 d . . .
H12A H -0.1504 0.3413 0.0218 0.059 Uiso 1 1 calc R . .
C13 C -0.4233(4) 0.4971(3) -0.2471(3) 0.0656(12) Uani 1 1 d . . .
H13A H -0.4233 0.5128 -0.3161 0.098 Uiso 1 1 calc R . .
H13B H -0.4098 0.5679 -0.1892 0.098 Uiso 1 1 calc R . .
H13C H -0.5130 0.4454 -0.2693 0.098 Uiso 1 1 calc R . .
C14 C -0.3451(4) 0.3420(3) 0.4148(3) 0.0527(10) Uani 1 1 d . . .
H14A H -0.3388 0.4053 0.3881 0.063 Uiso 1 1 calc R . .
C15 C -0.4739(4) 0.2929(3) 0.4086(3) 0.0598(11) Uani 1 1 d . . .
H15A H -0.5525 0.3224 0.3777 0.072 Uiso 1 1 calc R . .
C16 C -0.4850(4) 0.2014(4) 0.4480(3) 0.0589(11) Uani 1 1 d . . .
H16A H -0.5709 0.1670 0.4446 0.071 Uiso 1 1 calc R . .
C17 C -0.3659(4) 0.1603(3) 0.4933(3) 0.0546(10) Uani 1 1 d . . .
H17A H -0.3703 0.0982 0.5219 0.066 Uiso 1 1 calc R . .
C18 C -0.2414(3) 0.2116(3) 0.4959(3) 0.0382(8) Uani 1 1 d . . .
C19 C -0.1124(4) 0.1721(3) 0.5447(3) 0.0452(9) Uani 1 1 d . . .
H19A H -0.1150 0.1118 0.5760 0.054 Uiso 1 1 calc R . .
C20 C 0.1289(3) 0.1787(3) 0.6012(3) 0.0383(8) Uani 1 1 d . . .
C21 C 0.1332(4) 0.0906(3) 0.6511(3) 0.0578(11) Uani 1 1 d . . .
H21A H 0.0502 0.0511 0.6485 0.069 Uiso 1 1 calc R . .
C22 C 0.2607(4) 0.0611(3) 0.7050(3) 0.0671(12) Uani 1 1 d . . .
H22A H 0.2613 0.0023 0.7387 0.080 Uiso 1 1 calc R . .
C23 C 0.3845(4) 0.1153(3) 0.7100(3) 0.0523(10) Uani 1 1 d . . .
C24 C 0.3806(4) 0.2025(3) 0.6612(3) 0.0613(11) Uani 1 1 d . . .
H24A H 0.4641 0.2415 0.6642 0.074 Uiso 1 1 calc R . .
C25 C 0.2543(4) 0.2341(3) 0.6071(3) 0.0585(11) Uani 1 1 d . . .
H25A H 0.2549 0.2936 0.5745 0.070 Uiso 1 1 calc R . .
C26 C 0.5238(4) 0.0834(4) 0.7698(3) 0.0777(13) Uani 1 1 d . . .
H26A H 0.5059 0.0167 0.7928 0.117 Uiso 1 1 calc R . .
H26B H 0.5898 0.1467 0.8390 0.117 Uiso 1 1 calc R . .
H26C H 0.5639 0.0667 0.7154 0.117 Uiso 1 1 calc R . .

loop_
_atom_site_aniso_label
_atom_site_aniso_U_11
_atom_site_aniso_U_22
_atom_site_aniso_U_33
_atom_site_aniso_U_23
_atom_site_aniso_U_13
_atom_site_aniso_U_12
Mn1 0.0360(3) 0.0347(3) 0.0349(3) 0.0142(3) 0.0168(2) 0.0094(3)
Mn2 0.0392(3) 0.0334(3) 0.0359(3) 0.0142(3) 0.0185(3) 0.0105(3)
N1 0.0328(16) 0.0413(18) 0.0443(17) 0.0202(15) 0.0164(14) 0.0115(14)
N2 0.0395(17) 0.0346(18) 0.0361(16) 0.0115(14) 0.0160(14) 0.0101(14)
N3 0.0345(16) 0.0395(18) 0.0366(16) 0.0151(14) 0.0151(13) 0.0116(14)
N4 0.0370(17) 0.0327(17) 0.0383(16) 0.0148(14) 0.0152(14) 0.0126(14)
N5 0.0428(18) 0.065(2) 0.0400(18) 0.0160(17) 0.0197(16) 0.0125(16)
N6 0.0276(16) 0.0337(18) 0.0438(19) 0.0105(16) 0.0144(15) 0.0026(13)
N7 0.054(2) 0.066(2) 0.046(2) -0.0035(18) 0.0277(18) -0.0048(18)
N8 0.0442(19) 0.060(2) 0.049(2) -0.0014(18) 0.0246(17) 0.0016(17)
N9 0.0256(16) 0.0399(19) 0.0449(19) 0.0140(17) 0.0140(16) 0.0037(14)
N10 0.050(2) 0.056(2) 0.0464(19) 0.0081(17) 0.0270(17) 0.0084(17)
N11 0.0481(18) 0.0359(18) 0.0297(15) 0.0145(14) 0.0125(14) 0.0093(15)
N12 0.0422(17) 0.0426(19) 0.0411(18) 0.0210(16) 0.0150(15) 0.0021(15)
N13 0.086(3) 0.090(3) 0.042(2) 0.037(2) 0.0140(19) -0.001(2)
N14 0.0522(19) 0.0381(19) 0.0330(16) 0.0142(15) 0.0131(15) 0.0129(15)
N15 0.0462(19) 0.0390(19) 0.0414(18) 0.0143(16) 0.0218(16) 0.0071(15)
N16 0.081(3) 0.081(3) 0.041(2) 0.029(2) 0.0144(19) 0.016(2)
C1 0.043(2) 0.059(3) 0.066(3) 0.034(2) 0.025(2) 0.019(2)
C2 0.040(2) 0.075(3) 0.085(3) 0.039(3) 0.024(2) 0.024(2)
C3 0.042(2) 0.074(3) 0.089(3) 0.029(3) 0.041(2) 0.013(2)
C4 0.051(2) 0.067(3) 0.072(3) 0.034(2) 0.034(2) 0.013(2)
C5 0.038(2) 0.039(2) 0.044(2) 0.0156(18) 0.0208(17) 0.0077(17)
C6 0.050(2) 0.047(2) 0.048(2) 0.027(2) 0.0211(19) 0.0141(19)
C7 0.040(2) 0.032(2) 0.0388(19) 0.0127(17) 0.0139(16) 0.0100(16)
C8 0.061(2) 0.057(3) 0.042(2) 0.020(2) 0.0276(19) 0.028(2)
C9 0.070(3) 0.060(3) 0.038(2) 0.024(2) 0.020(2) 0.028(2)
C10 0.050(2) 0.037(2) 0.045(2) 0.0116(18) 0.0150(19) 0.0143(19)
C11 0.056(2) 0.055(3) 0.073(3) 0.033(2) 0.038(2) 0.023(2)
C12 0.055(2) 0.053(2) 0.058(2) 0.033(2) 0.032(2) 0.022(2)
C13 0.061(3) 0.060(3) 0.075(3) 0.031(2) 0.022(2) 0.029(2)
C14 0.039(2) 0.066(3) 0.062(3) 0.034(2) 0.023(2) 0.021(2)
C15 0.037(2) 0.082(3) 0.067(3) 0.036(3) 0.020(2) 0.024(2)
C16 0.033(2) 0.078(3) 0.063(3) 0.021(2) 0.022(2) 0.004(2)
C17 0.050(2) 0.055(3) 0.065(3) 0.028(2) 0.028(2) 0.009(2)
C18 0.037(2) 0.039(2) 0.040(2) 0.0152(17) 0.0185(17) 0.0075(17)
C19 0.045(2) 0.046(2) 0.054(2) 0.028(2) 0.0229(19) 0.0159(19)
C20 0.043(2) 0.032(2) 0.0340(19) 0.0089(16) 0.0121(17) 0.0107(17)
C21 0.043(2) 0.046(2) 0.079(3) 0.034(2) 0.017(2) 0.0078(19)
C22 0.060(3) 0.050(3) 0.081(3) 0.040(2) 0.011(2) 0.017(2)
C23 0.051(2) 0.044(2) 0.048(2) 0.0075(19) 0.0107(19) 0.022(2)
C24 0.046(2) 0.074(3) 0.072(3) 0.032(2) 0.027(2) 0.022(2)
C25 0.051(2) 0.069(3) 0.074(3) 0.045(2) 0.030(2) 0.024(2)
C26 0.064(3) 0.082(3) 0.073(3) 0.020(3) 0.012(2) 0.043(3)

loop_
_atom_type_symbol
_atom_type_description
_atom_type_scat_dispersion_real
_atom_type_scat_dispersion_imag
_atom_type_scat_source
C C 0.0033 0.0016 'International Tables Vol C Tables 4.2.6.8 and 6.1.1.4'
H H 0.0000 0.0000 'International Tables Vol C Tables 4.2.6.8 and 6.1.1.4'
N N 0.0061 0.0033 'International Tables Vol C Tables 4.2.6.8 and 6.1.1.4'
Mn Mn 0.3368 0.7283 'International Tables Vol C Tables 4.2.6.8 and 6.1.1.4'

loop_
_geom_angle_atom_site_label_1
_geom_angle_atom_site_label_2
_geom_angle_atom_site_label_3
_geom_angle
_geom_angle_site_symmetry_1
_geom_angle_site_symmetry_3
_geom_angle_publ_flag
N5 Mn1 N11 93.55(10) . 2 ?
N5 Mn1 N8 88.65(11) . . ?
N11 Mn1 N8 170.12(10) 2 . ?
N5 Mn1 N11 96.16(10) . . ?
N11 Mn1 N11 78.35(10) 2 . ?
N8 Mn1 N11 91.84(10) . . ?
N5 Mn1 N1 170.79(10) . . ?
N11 Mn1 N1 93.77(10) 2 . ?
N8 Mn1 N1 85.08(10) . . ?
N11 Mn1 N1 90.80(9) . . ?
N5 Mn1 N2 101.63(10) . . ?
N11 Mn1 N2 92.79(9) 2 . ?
N8 Mn1 N2 96.20(10) . . ?
N11 Mn1 N2 160.61(9) . . ?
N1 Mn1 N2 72.43(9) . . ?
N10 Mn2 N14 92.59(11) . 2_566 ?
N10 Mn2 N14 94.63(10) . . ?
N14 Mn2 N14 78.89(10) 2_566 . ?
N10 Mn2 N7 88.42(11) . . ?
N14 Mn2 N7 175.67(11) 2_566 . ?
N14 Mn2 N7 96.83(11) . . ?
N10 Mn2 N3 169.36(11) . . ?
N14 Mn2 N3 97.49(10) 2_566 . ?
N14 Mn2 N3 90.65(9) . . ?
N7 Mn2 N3 81.78(10) . . ?
N10 Mn2 N4 103.93(10) . . ?
N14 Mn2 N4 90.81(9) 2_566 . ?
N14 Mn2 N4 159.20(9) . . ?
N7 Mn2 N4 93.04(10) . . ?
N3 Mn2 N4 72.65(9) . . ?
C1 N1 C5 116.8(3) . . ?
C1 N1 Mn1 126.1(2) . . ?
C5 N1 Mn1 116.54(19) . . ?
C6 N2 C7 118.0(3) . . ?
C6 N2 Mn1 113.2(2) . . ?
C7 N2 Mn1 128.7(2) . . ?
C14 N3 C18 117.4(3) . . ?
C14 N3 Mn2 126.7(2) . . ?
C18 N3 Mn2 115.1(2) . . ?
C19 N4 C20 119.5(3) . . ?
C19 N4 Mn2 112.1(2) . . ?
C20 N4 Mn2 128.3(2) . . ?
N6 N5 Mn1 124.0(2) . . ?
N7 N6 N5 177.2(3) . . ?
N6 N7 Mn2 140.4(3) . . ?
N9 N8 Mn1 141.8(2) . . ?
N10 N9 N8 176.7(3) . . ?
N9 N10 Mn2 125.5(2) . . ?
N12 N11 Mn1 129.9(2) . 2 ?
N12 N11 Mn1 127.4(2) . . ?
Mn1 N11 Mn1 101.65(10) 2 . ?
N13 N12 N11 179.8(4) . . ?
N15 N14 Mn2 130.0(2) . 2_566 ?
N15 N14 Mn2 128.9(2) . . ?
Mn2 N14 Mn2 101.11(10) 2_566 . ?
N16 N15 N14 179.1(3) . . ?
N1 C1 C2 123.5(3) . . ?
C3 C2 C1 119.2(3) . . ?
C2 C3 C4 118.7(3) . . ?
C5 C4 C3 118.8(3) . . ?
N1 C5 C4 123.0(3) . . ?
N1 C5 C6 115.6(3) . . ?
C4 C5 C6 121.3(3) . . ?
N2 C6 C5 121.9(3) . . ?
C12 C7 C8 118.9(3) . . ?
C12 C7 N2 119.2(3) . . ?
C8 C7 N2 121.9(3) . . ?
C9 C8 C7 120.0(3) . . ?
C10 C9 C8 121.4(3) . . ?
C9 C10 C11 118.2(3) . . ?
C9 C10 C13 120.4(3) . . ?
C11 C10 C13 121.4(3) . . ?
C10 C11 C12 120.6(3) . . ?
C7 C12 C11 120.8(3) . . ?
N3 C14 C15 123.0(3) . . ?
C16 C15 C14 119.5(3) . . ?
C15 C16 C17 118.4(3) . . ?
C18 C17 C16 119.6(3) . . ?
N3 C18 C17 122.1(3) . . ?
N3 C18 C19 116.5(3) . . ?
C17 C18 C19 121.4(3) . . ?
N4 C19 C18 122.3(3) . . ?
C25 C20 C21 117.5(3) . . ?
C25 C20 N4 117.9(3) . . ?
C21 C20 N4 124.6(3) . . ?
C20 C21 C22 120.4(3) . . ?
C23 C22 C21 122.2(3) . . ?
C22 C23 C24 117.5(3) . . ?
C22 C23 C26 122.0(3) . . ?
C24 C23 C26 120.5(4) . . ?
C23 C24 C25 121.4(3) . . ?
C20 C25 C24 121.0(3) . . ?

loop_
_geom_bond_atom_site_label_1
_geom_bond_atom_site_label_2
_geom_bond_distance
_geom_bond_site_symmetry_2
_geom_bond_publ_flag
Mn1 N5 2.199(3) . ?
Mn1 N11 2.205(3) 2 ?
Mn1 N8 2.221(3) . ?
Mn1 N11 2.237(2) . ?
Mn1 N1 2.261(2) . ?
Mn1 N2 2.354(2) . ?
Mn2 N10 2.199(3) . ?
Mn2 N14 2.221(3) 2_566 ?
Mn2 N14 2.227(2) . ?
Mn2 N7 2.236(3) . ?
Mn2 N3 2.267(2) . ?
Mn2 N4 2.361(2) . ?
N1 C1 1.336(4) . ?
N1 C5 1.350(3) . ?
N2 C6 1.266(4) . ?
N2 C7 1.440(4) . ?
N3 C14 1.326(4) . ?
N3 C18 1.352(4) . ?
N4 C19 1.269(4) . ?
N4 C20 1.437(4) . ?
N5 N6 1.174(3) . ?
N6 N7 1.159(3) . ?
N8 N9 1.170(3) . ?
N9 N10 1.166(3) . ?
N11 N12 1.197(3) . ?
N11 Mn1 2.205(3) 2 ?
N12 N13 1.144(3) . ?
N14 N15 1.191(3) . ?
N14 Mn2 2.221(3) 2_566 ?
N15 N16 1.152(3) . ?
C1 C2 1.375(4) . ?
C2 C3 1.361(5) . ?
C3 C4 1.387(5) . ?
C4 C5 1.372(4) . ?
C5 C6 1.469(4) . ?
C7 C12 1.361(4) . ?
C7 C8 1.387(4) . ?
C8 C9 1.382(4) . ?
C9 C10 1.368(4) . ?
C10 C11 1.383(4) . ?
C10 C13 1.524(4) . ?
C11 C12 1.387(4) . ?
C14 C15 1.379(4) . ?
C15 C16 1.354(5) . ?
C16 C17 1.379(4) . ?
C17 C18 1.368(4) . ?
C18 C19 1.459(4) . ?
C20 C25 1.373(4) . ?
C20 C21 1.385(4) . ?
C21 C22 1.390(4) . ?
C22 C23 1.358(5) . ?
C23 C24 1.367(5) . ?
C23 C26 1.518(4) . ?
C24 C25 1.393(4) . ?
